data_4334482
loop_
_publ_author_name
'Mei Wang'
'Jason England'
'Thomas Weyherm\"uller'
'Swarna-Latha Kokatam'
'Christopher J. Pollock'
'Serena DeBeer'
'Jingmei Shen'
'Glenn P.A. Yap'
'Klaus H. Theopold'
'Karl Wieghardt'

_publ_section_title
;
 New Complexes of Chromium(III) Containing Organic \p-Radical Ligands: An
 Experimental and Density Functional Theory Study
;
_journal_name_full 'Inorganic Chemistry'
_journal_page_first 4472
_journal_page_last 4487
_journal_paper_doi 10.1021/ic302743s
_journal_volume 52
_journal_year 2013
_chemical_compound_source 'tetrahydrofuran, hexane'
_chemical_formula_moiety 'C36 H36 Cr N6'
_chemical_formula_sum 'C36 H36 Cr N6'
_chemical_formula_weight 604.71
_chemical_name_systematic
; 
 ? 
;
_space_group_IT_number 167
_symmetry_cell_setting trigonal
_symmetry_Int_Tables_number 167
_symmetry_space_group_name_Hall '-R 3 2"c'
_symmetry_space_group_name_H-M 'R -3 c :H'
_atom_sites_solution_hydrogens geom
_atom_sites_solution_primary direct
_atom_sites_solution_secondary difmap
_audit_block_code WGT-WM-011-01
_audit_creation_date 2012-09-19
_audit_creation_method SHELXL-97
_cell_angle_alpha 90.00
_cell_angle_beta 90.00
_cell_angle_gamma 120.00
_cell_formula_units_Z 6
_cell_length_a 18.1839(13)
_cell_length_b 18.1839(13)
_cell_length_c 15.4582(16)
_cell_measurement_reflns_used 9084
_cell_measurement_temperature 100(2)
_cell_measurement_theta_max 33.3485
_cell_measurement_theta_min 2.2400
_cell_volume 4426.5(6)
_computing_cell_refinement 'SAINT software (Bruker AXS, 2004)'
_computing_data_collection 'APEX2 (Bruker AXS, 2008)'
_computing_data_reduction 'SAINT software (Bruker AXS, 2004)'
_computing_structure_refinement 'SHELXL-97 (Sheldrick, 1997)'
_computing_structure_solution 'SHELXS-97 (Sheldrick, 1990)'
_diffrn_ambient_temperature 100(2)
_diffrn_detector_area_resol_mean 66.67
_diffrn_measured_fraction_theta_full 0.999
_diffrn_measured_fraction_theta_max 0.999
_diffrn_measurement_device_type 'Bruker-AXS Kappa Mach3 APEX-II'
_diffrn_measurement_method 'CCD \f- and \w-scans'
_diffrn_radiation_monochromator 'Incoatec Helios mirrors'
_diffrn_radiation_source '0.2 x 2mm^2^ focus rotating anode'
_diffrn_radiation_type MoK\a
_diffrn_radiation_wavelength 0.71073
_diffrn_reflns_av_R_equivalents 0.0310
_diffrn_reflns_av_sigmaI/netI 0.0090
_diffrn_reflns_limit_h_max 28
_diffrn_reflns_limit_h_min -28
_diffrn_reflns_limit_k_max 28
_diffrn_reflns_limit_k_min -26
_diffrn_reflns_limit_l_max 23
_diffrn_reflns_limit_l_min -23
_diffrn_reflns_number 46999
_diffrn_reflns_theta_full 33.35
_diffrn_reflns_theta_max 33.35
_diffrn_reflns_theta_min 2.24
_exptl_absorpt_coefficient_mu 0.425
_exptl_absorpt_correction_T_max 0.97396
_exptl_absorpt_correction_T_min 0.89910
_exptl_absorpt_correction_type gaussian
_exptl_absorpt_process_details 'SADABS (Bruker AXS, 2008)'
_exptl_crystal_colour black
_exptl_crystal_density_diffrn 1.361
_exptl_crystal_description prism
_exptl_crystal_F_000 1908
_exptl_crystal_size_max 0.25
_exptl_crystal_size_mid 0.11
_exptl_crystal_size_min 0.08
_refine_diff_density_max 0.518
_refine_diff_density_min -0.738
_refine_diff_density_rms 0.058
_refine_ls_extinction_method none
_refine_ls_goodness_of_fit_ref 1.094
_refine_ls_hydrogen_treatment constr
_refine_ls_matrix_type full
_refine_ls_number_parameters 67
_refine_ls_number_reflns 1915
_refine_ls_number_restraints 0
_refine_ls_restrained_S_all 1.094
_refine_ls_R_factor_all 0.0456
_refine_ls_R_factor_gt 0.0402
_refine_ls_shift/su_max 0.001
_refine_ls_shift/su_mean 0.000
_refine_ls_structure_factor_coef Fsqd
_refine_ls_weighting_details 'calc w=1/[\s^2^(Fo^2^)+(0.0559P)^2^+6.7552P] where P=(Fo^2^+2Fc^2^)/3'
_refine_ls_weighting_scheme calc
_refine_ls_wR_factor_gt 0.1107
_refine_ls_wR_factor_ref 0.1186
_reflns_number_gt 1730
_reflns_number_total 1915
_reflns_threshold_expression >2sigma(I)
_cod_data_source_file ic302743s_si_002_7.cif
_cod_data_source_block 7
_cod_original_sg_symbol_H-M 'R -3 c'
_cod_database_code 4334482

loop_
_symmetry_equiv_pos_as_xyz
'x, y, z'
'-y, x-y, z'
'-x+y, -x, z'
'y, x, -z+1/2'
'-x, -x+y, -z+1/2'
'x-y, -y, -z+1/2'
'x+2/3, y+1/3, z+1/3'
'-y+2/3, x-y+1/3, z+1/3'
'-x+y+2/3, -x+1/3, z+1/3'
'y+2/3, x+1/3, -z+5/6'
'-x+2/3, -x+y+1/3, -z+5/6'
'x-y+2/3, -y+1/3, -z+5/6'
'x+1/3, y+2/3, z+2/3'
'-y+1/3, x-y+2/3, z+2/3'
'-x+y+1/3, -x+2/3, z+2/3'
'y+1/3, x+2/3, -z+7/6'
'-x+1/3, -x+y+2/3, -z+7/6'
'x-y+1/3, -y+2/3, -z+7/6'
'-x, -y, -z'
'y, -x+y, -z'
'x-y, x, -z'
'-y, -x, z-1/2'
'x, x-y, z-1/2'
'-x+y, y, z-1/2'
'-x+2/3, -y+1/3, -z+1/3'
'y+2/3, -x+y+1/3, -z+1/3'
'x-y+2/3, x+1/3, -z+1/3'
'-y+2/3, -x+1/3, z-1/6'
'x+2/3, x-y+1/3, z-1/6'
'-x+y+2/3, y+1/3, z-1/6'
'-x+1/3, -y+2/3, -z+2/3'
'y+1/3, -x+y+2/3, -z+2/3'
'x-y+1/3, x+2/3, -z+2/3'
'-y+1/3, -x+2/3, z+1/6'
'x+1/3, x-y+2/3, z+1/6'
'-x+y+1/3, y+2/3, z+1/6'

loop_
_atom_site_label
_atom_site_type_symbol
_atom_site_fract_x
_atom_site_fract_y
_atom_site_fract_z
_atom_site_U_iso_or_equiv
_atom_site_adp_type
_atom_site_occupancy
_atom_site_symmetry_multiplicity
_atom_site_calc_flag
_atom_site_refinement_flags
Cr Cr 0.0000 0.0000 0.2500 0.02246(12) Uani 1 6 d S
N1 N 0.10845(6) 0.04540(6) 0.18119(7) 0.0242(2) Uani 1 1 d .
C2 C 0.12899(8) 0.09422(7) 0.10872(8) 0.0270(2) Uani 1 1 d .
H2 H 0.0903 0.1112 0.0889 0.032 Uiso 1 1 calc R
C3 C 0.20239(8) 0.12026(8) 0.06261(7) 0.0266(2) Uani 1 1 d .
H3 H 0.2138 0.1549 0.0128 0.032 Uiso 1 1 calc R
C4 C 0.26113(7) 0.09532(7) 0.08941(7) 0.0241(2) Uani 1 1 d .
C5 C 0.24231(7) 0.04740(7) 0.16373(7) 0.0241(2) Uani 1 1 d .
H5 H 0.2807 0.0301 0.1838 0.029 Uiso 1 1 calc R
C6 C 0.16688(7) 0.02355(7) 0.21061(7) 0.0225(2) Uani 1 1 d .
C7 C 0.33961(9) 0.11921(9) 0.03739(8) 0.0323(3) Uani 1 1 d .
H7A H 0.3848 0.1243 0.0758 0.048 Uiso 1 1 calc R
H7B H 0.3581 0.1736 0.0084 0.048 Uiso 1 1 calc R
H7C H 0.3272 0.0753 -0.0061 0.048 Uiso 1 1 calc R

loop_
_atom_site_aniso_label
_atom_site_aniso_U_11
_atom_site_aniso_U_22
_atom_site_aniso_U_33
_atom_site_aniso_U_23
_atom_site_aniso_U_13
_atom_site_aniso_U_12
Cr 0.01847(14) 0.01847(14) 0.0304(2) 0.000 0.000 0.00924(7)
N1 0.0200(4) 0.0211(4) 0.0297(5) 0.0049(3) -0.0006(3) 0.0091(3)
C2 0.0253(5) 0.0246(5) 0.0298(5) 0.0056(4) -0.0023(4) 0.0116(4)
C3 0.0298(5) 0.0247(5) 0.0228(4) 0.0041(4) -0.0014(4) 0.0116(4)
C4 0.0268(5) 0.0251(5) 0.0187(4) 0.0003(3) 0.0009(3) 0.0116(4)
C5 0.0244(5) 0.0277(5) 0.0216(4) 0.0030(4) 0.0017(4) 0.0141(4)
C6 0.0210(4) 0.0220(4) 0.0240(4) 0.0041(3) 0.0010(3) 0.0104(4)
C7 0.0398(7) 0.0384(6) 0.0216(5) 0.0042(4) 0.0095(4) 0.0218(5)

loop_
_atom_type_symbol
_atom_type_description
_atom_type_scat_dispersion_real
_atom_type_scat_dispersion_imag
_atom_type_scat_source
C C 0.0033 0.0016 'International Tables Vol C Tables 4.2.6.8 and 6.1.1.4'
H H 0.0000 0.0000 'International Tables Vol C Tables 4.2.6.8 and 6.1.1.4'
Cr Cr 0.3209 0.6236 'International Tables Vol C Tables 4.2.6.8 and 6.1.1.4'
N N 0.0061 0.0033 'International Tables Vol C Tables 4.2.6.8 and 6.1.1.4'

loop_
_exptl_crystal_face_index_h
_exptl_crystal_face_index_k
_exptl_crystal_face_index_l
_exptl_crystal_face_perp_dist
0.00 0.00 1.00 0.1250
0.00 0.00 -1.00 0.1250
-1.00 1.00 1.00 0.0400
1.00 -1.00 -1.00 0.0400
0.00 -1.00 0.00 0.0550
0.00 1.00 0.00 0.0550

loop_
_geom_angle_atom_site_label_1
_geom_angle_atom_site_label_2
_geom_angle_atom_site_label_3
_geom_angle
_geom_angle_site_symmetry_1
_geom_angle_site_symmetry_3
N1 Cr N1 170.88(5) 3 4
N1 Cr N1 78.83(5) 3 5
N1 Cr N1 94.79(4) 4 5
N1 Cr N1 94.79(4) 3 .
N1 Cr N1 92.26(6) 4 .
N1 Cr N1 170.87(5) 5 .
N1 Cr N1 94.79(4) 3 2
N1 Cr N1 78.83(5) 4 2
N1 Cr N1 92.26(6) 5 2
N1 Cr N1 94.79(4) . 2
N1 Cr N1 92.26(6) 3 6
N1 Cr N1 94.78(4) 4 6
N1 Cr N1 94.78(4) 5 6
N1 Cr N1 78.83(5) . 6
N1 Cr N1 170.88(5) 2 6
C2 N1 C6 117.27(10) . .
C2 N1 Cr 126.45(8) . .
C6 N1 Cr 116.28(7) . .
N1 C2 C3 123.73(11) . .
C2 C3 C4 119.82(10) . .
C5 C4 C3 117.27(10) . .
C5 C4 C7 121.97(11) . .
C3 C4 C7 120.75(10) . .
C4 C5 C6 121.16(10) . .
N1 C6 C5 120.64(9) . .
N1 C6 C6 114.19(6) . 6
C5 C6 C6 125.16(6) . 6

loop_
_geom_bond_atom_site_label_1
_geom_bond_atom_site_label_2
_geom_bond_distance
_geom_bond_site_symmetry_2
Cr N1 2.0183(10) 3
Cr N1 2.0183(10) 4
Cr N1 2.0184(10) 5
Cr N1 2.0184(10) .
Cr N1 2.0184(10) 2
Cr N1 2.0185(10) 6
N1 C2 1.3605(14) .
N1 C6 1.3841(14) .
C2 C3 1.3719(17) .
C3 C4 1.4151(17) .
C4 C5 1.3777(15) .
C4 C7 1.5007(17) .
C5 C6 1.4140(15) .
C6 C6 1.426(2) 6
